data_2016085
loop_
_publ_author_name
'Chrzanowski, Lars S. von'
'Lutz, Martin'
'Spek, Anthony L.'

_publ_section_title
;
 \a-Tris(2,4-pentanedionato-\k^2^<i>O</i>,<i>O</i>')chromium(III) at
 290 and 110K: a new \d phase at 110K
;
_journal_coeditor_code BG3044
_journal_issue 8
_journal_name_full 'Acta Crystallographica Section C'
_journal_page_first m377
_journal_page_last m382
_journal_paper_doi 10.1107/S0108270107033823
_journal_volume 63
_journal_year 2007
_chemical_formula_iupac '[Cr (C5 H7 O2)3]'
_chemical_formula_moiety 'C15 H21 Cr O6'
_chemical_formula_sum 'C15 H21 Cr O6'
_chemical_formula_weight 349.32
_chemical_name_systematic
;
\a-Tris(2,4-pentanedionato-\k^2^O,O')chromium(III)
;
_space_group_IT_number 14
_symmetry_cell_setting monoclinic
_symmetry_space_group_name_Hall '-P 2ybc'
_symmetry_space_group_name_H-M 'P 1 21/c 1'
_atom_sites_solution_hydrogens geom
_atom_sites_solution_primary direct
_atom_sites_solution_secondary difmap
_audit_creation_method SHELXL-97
_cell_angle_alpha 90.00
_cell_angle_beta 99.2731(3)
_cell_angle_gamma 90.00
_cell_formula_units_Z 24
_cell_length_a 27.5823(2)
_cell_length_b 7.46560(10)
_cell_length_c 48.6012(4)
_cell_measurement_reflns_used 117343
_cell_measurement_temperature 110(2)
_cell_measurement_theta_max 27.48
_cell_measurement_theta_min 1.02
_cell_volume 9877.09(17)
_computing_cell_refinement 'HKL2000 (Otwinowski & Minor, (1997)'
_computing_data_collection 'COLLECT (Nonius, 1999)'
_computing_data_reduction
;
EVAL14 (set 1) (Duisenberg <i>et al.</i>,  2003), HKL-2000 (set 2)
(Otwinowski
& Minor, 1997) and SORTAV (Blessing, 1987)
;
_computing_molecular_graphics 'PLATON (Spek, 2003)'
_computing_publication_material 'manual editing of SHELXL97 output'
_computing_structure_refinement 'SHELXL97 (Sheldrick, 1997)'
_computing_structure_solution 'SHELXS97 (Sheldrick, 1997)'
_diffrn_ambient_temperature 110(2)
_diffrn_measured_fraction_theta_full 0.994
_diffrn_measured_fraction_theta_max 0.994
_diffrn_measurement_device_type 'Nonius KappaCCD'
_diffrn_measurement_method '\f and \w scans'
_diffrn_radiation_monochromator graphite
_diffrn_radiation_source 'rotating anode'
_diffrn_radiation_type MoK\a
_diffrn_radiation_wavelength 0.71073
_diffrn_reflns_av_R_equivalents 0.0524
_diffrn_reflns_av_sigmaI/netI 0.0312
_diffrn_reflns_limit_h_max 31
_diffrn_reflns_limit_h_min -33
_diffrn_reflns_limit_k_max 9
_diffrn_reflns_limit_k_min -8
_diffrn_reflns_limit_l_max 58
_diffrn_reflns_limit_l_min -58
_diffrn_reflns_number 101596
_diffrn_reflns_theta_full 25.69
_diffrn_reflns_theta_max 25.69
_diffrn_reflns_theta_min 1.50
_exptl_absorpt_coefficient_mu 0.719
_exptl_absorpt_correction_T_max 0.94
_exptl_absorpt_correction_T_min 0.82
_exptl_absorpt_correction_type multi-scan
_exptl_absorpt_process_details '(SORTAV; Blessing, 1987)'
_exptl_crystal_colour violet
_exptl_crystal_density_diffrn 1.409
_exptl_crystal_density_method 'not measured'
_exptl_crystal_description 'hexagonal plate'
_exptl_crystal_F_000 4392
_exptl_crystal_size_max 0.39
_exptl_crystal_size_mid 0.29
_exptl_crystal_size_min 0.09
_refine_diff_density_max 0.347
_refine_diff_density_min -0.600
_refine_ls_extinction_method none
_refine_ls_goodness_of_fit_ref 1.064
_refine_ls_hydrogen_treatment constr
_refine_ls_matrix_type full
_refine_ls_number_parameters 1225
_refine_ls_number_reflns 18651
_refine_ls_number_restraints 0
_refine_ls_restrained_S_all 1.064
_refine_ls_R_factor_all 0.0854
_refine_ls_R_factor_gt 0.0400
_refine_ls_shift/su_max 0.016
_refine_ls_shift/su_mean 0.002
_refine_ls_structure_factor_coef Fsqd
_refine_ls_weighting_details 'calc w=1/[\s^2^(Fo^2^)+(0.0665P)^2^+0.0000P] where P=(Fo^2^+2Fc^2^)/3'
_refine_ls_weighting_scheme calc
_refine_ls_wR_factor_gt 0.1146
_refine_ls_wR_factor_ref 0.1385
_reflns_number_gt 9662
_reflns_number_total 18651
_reflns_threshold_expression I>2\s(I)
_cod_data_source_file bg3044.cif
_cod_data_source_block Ib
_cod_original_sg_symbol_H-M 'P 21/c'
_cod_database_code 2016085
_cod_database_fobs_code 2016085

loop_
_symmetry_equiv_pos_as_xyz
'x, y, z'
'-x, y+1/2, -z+1/2'
'-x, -y, -z'
'x, -y-1/2, z-1/2'

loop_
_atom_site_type_symbol
_atom_site_label
_atom_site_fract_x
_atom_site_fract_y
_atom_site_fract_z
_atom_site_U_iso_or_equiv
_atom_site_adp_type
_atom_site_calc_flag
_atom_site_refinement_flags
_atom_site_occupancy
Cr Cr1 0.130059(14) 0.23565(5) 0.176136(9) 0.01607(11) Uani d . 1
O O11 0.14299(6) 0.4772(2) 0.19121(4) 0.0227(4) Uani d . 1
O O21 0.09817(6) 0.1669(2) 0.20775(4) 0.0201(4) Uani d . 1
O O31 0.06569(6) 0.3187(2) 0.15687(4) 0.0206(4) Uani d . 1
O O41 0.11781(6) -0.0047(2) 0.15973(4) 0.0207(4) Uani d . 1
O O51 0.16297(6) 0.3006(2) 0.14457(4) 0.0231(4) Uani d . 1
O O61 0.19143(6) 0.1502(2) 0.19742(4) 0.0242(4) Uani d . 1
C C11 0.15035(9) 0.7268(3) 0.22122(6) 0.0242(6) Uani d . 1
H H11A 0.1862 0.7348 0.2258 0.036 Uiso calc R 1
H H11B 0.1356 0.7695 0.2371 0.036 Uiso calc R 1
H H11C 0.1388 0.8009 0.2048 0.036 Uiso calc R 1
C C21 0.13559(8) 0.5346(3) 0.21504(6) 0.0180(6) Uani d . 1
C C31 0.11589(8) 0.4327(3) 0.23449(6) 0.0225(6) Uani d . 1
H H31 0.1147 0.4852 0.2522 0.027 Uiso calc R 1
C C41 0.09766(8) 0.2579(3) 0.22990(5) 0.0172(5) Uani d . 1
C C51 0.07417(9) 0.1697(3) 0.25224(5) 0.0255(6) Uani d . 1
H H51A 0.0680 0.0432 0.2475 0.038 Uiso calc R 1
H H51B 0.0430 0.2296 0.2536 0.038 Uiso calc R 1
H H51C 0.0962 0.1788 0.2701 0.038 Uiso calc R 1
C C61 -0.01736(8) 0.3141(3) 0.13548(6) 0.0274(6) Uani d . 1
H H61A -0.0243 0.3951 0.1502 0.041 Uiso calc R 1
H H61B -0.0438 0.2255 0.1315 0.041 Uiso calc R 1
H H61C -0.0153 0.3833 0.1186 0.041 Uiso calc R 1
C C71 0.03070(8) 0.2196(3) 0.14488(6) 0.0214(6) Uani d . 1
C C81 0.03444(9) 0.0369(3) 0.13943(6) 0.0236(6) Uani d . 1
H H81 0.0057 -0.0233 0.1307 0.028 Uiso calc R 1
C C91 0.07754(9) -0.0637(3) 0.14596(5) 0.0222(6) Uani d . 1
C C101 0.07847(9) -0.2542(3) 0.13602(6) 0.0276(6) Uani d . 1
H H10A 0.0949 -0.2594 0.1196 0.041 Uiso calc R 1
H H10B 0.0448 -0.2986 0.1311 0.041 Uiso calc R 1
H H10C 0.0964 -0.3288 0.1509 0.041 Uiso calc R 1
C C111 0.22324(9) 0.3195(4) 0.11532(6) 0.0369(7) Uani d . 1
H H11D 0.2323 0.2109 0.1060 0.055 Uiso calc R 1
H H11E 0.2515 0.4008 0.1187 0.055 Uiso calc R 1
H H11F 0.1959 0.3790 0.1034 0.055 Uiso calc R 1
C C121 0.20796(9) 0.2702(3) 0.14257(6) 0.0267(6) Uani d . 1
C C131 0.24254(8) 0.1923(3) 0.16354(6) 0.0298(6) Uani d . 1
H H131 0.2749 0.1754 0.1596 0.036 Uiso calc R 1
C C141 0.23340(8) 0.1384(3) 0.18930(6) 0.0253(6) Uani d . 1
C C151 0.27347(8) 0.0602(3) 0.21053(6) 0.0346(7) Uani d . 1
H H15A 0.2809 0.1423 0.2264 0.052 Uiso calc R 1
H H15B 0.3030 0.0424 0.2020 0.052 Uiso calc R 1
H H15C 0.2626 -0.0552 0.2170 0.052 Uiso calc R 1
Cr Cr2 0.129053(14) 0.28514(5) 0.343099(9) 0.01721(11) Uani d . 1
O O12 0.14150(6) 0.0441(2) 0.35827(4) 0.0206(4) Uani d . 1
O O22 0.09722(6) 0.3564(2) 0.37492(4) 0.0206(4) Uani d . 1
O O32 0.06456(6) 0.2045(2) 0.32385(4) 0.0204(4) Uani d . 1
O O42 0.11760(6) 0.5257(2) 0.32671(4) 0.0223(4) Uani d . 1
O O52 0.16134(6) 0.2163(2) 0.31167(4) 0.0216(4) Uani d . 1
O O62 0.19091(5) 0.3684(2) 0.36433(4) 0.0229(4) Uani d . 1
C C12 0.14958(9) -0.2035(3) 0.38874(6) 0.0242(6) Uani d . 1
H H12A 0.1350 -0.2796 0.3732 0.036 Uiso calc R 1
H H12B 0.1379 -0.2420 0.4058 0.036 Uiso calc R 1
H H12C 0.1854 -0.2136 0.3913 0.036 Uiso calc R 1
C C22 0.13481(8) -0.0111(3) 0.38254(5) 0.0176(6) Uani d . 1
C C32 0.11502(9) 0.0913(3) 0.40173(6) 0.0245(6) Uani d . 1
H H32 0.1137 0.0394 0.4194 0.029 Uiso calc R 1
C C42 0.09675(8) 0.2665(3) 0.39697(6) 0.0212(6) Uani d . 1
C C52 0.07314(9) 0.3559(3) 0.41946(6) 0.0303(7) Uani d . 1
H H52A 0.0647 0.4799 0.4140 0.046 Uiso calc R 1
H H52B 0.0962 0.3550 0.4371 0.046 Uiso calc R 1
H H52C 0.0432 0.2907 0.4218 0.046 Uiso calc R 1
C C62 -0.01803(9) 0.2119(3) 0.30198(6) 0.0290(7) Uani d . 1
H H62A -0.0154 0.1385 0.2856 0.043 Uiso calc R 1
H H62B -0.0439 0.3016 0.2971 0.043 Uiso calc R 1
H H62C -0.0261 0.1352 0.3170 0.043 Uiso calc R 1
C C72 0.02998(8) 0.3044(3) 0.31160(6) 0.0209(6) Uani d . 1
C C82 0.03429(9) 0.4860(3) 0.30588(6) 0.0239(6) Uani d . 1
H H82 0.0058 0.5466 0.2969 0.029 Uiso calc R 1
C C92 0.07732(9) 0.5847(3) 0.31246(5) 0.0211(6) Uani d . 1
C C102 0.07975(9) 0.7753(3) 0.30232(6) 0.0308(7) Uani d . 1
H H10D 0.0955 0.8511 0.3177 0.046 Uiso calc R 1
H H10E 0.0464 0.8193 0.2957 0.046 Uiso calc R 1
H H10F 0.0989 0.7792 0.2870 0.046 Uiso calc R 1
C C112 0.22219(9) 0.1732(4) 0.28322(6) 0.0376(7) Uani d . 1
H H11G 0.1951 0.1077 0.2721 0.056 Uiso calc R 1
H H11H 0.2510 0.0951 0.2872 0.056 Uiso calc R 1
H H11I 0.2303 0.2786 0.2728 0.056 Uiso calc R 1
C C122 0.20706(9) 0.2321(3) 0.31017(5) 0.0244(6) Uani d . 1
C C132 0.24277(8) 0.3012(3) 0.33140(6) 0.0294(6) Uani d . 1
H H132 0.2758 0.3041 0.3282 0.035 Uiso calc R 1
C C142 0.23318(8) 0.3653(3) 0.35670(5) 0.0239(6) Uani d . 1
C C152 0.27427(8) 0.4370(3) 0.37798(5) 0.0334(7) Uani d . 1
H H15D 0.2644 0.5519 0.3851 0.050 Uiso calc R 1
H H15E 0.3036 0.4543 0.3693 0.050 Uiso calc R 1
H H15F 0.2816 0.3516 0.3934 0.050 Uiso calc R 1
Cr Cr3 0.135853(14) 0.24830(5) 0.510759(9) 0.01795(11) Uani d . 1
O O13 0.14491(6) 0.4882(2) 0.52724(4) 0.0219(4) Uani d . 1
O O23 0.10876(6) 0.1589(2) 0.54314(4) 0.0242(4) Uani d . 1
O O33 0.06859(6) 0.3135(2) 0.49368(4) 0.0219(4) Uani d . 1
O O43 0.12794(6) 0.0083(2) 0.49377(4) 0.0218(4) Uani d . 1
O O53 0.16081(6) 0.3379(2) 0.47789(4) 0.0203(4) Uani d . 1
O O63 0.20258(6) 0.1871(2) 0.52890(4) 0.0244(4) Uani d . 1
C C13 0.14197(9) 0.7362(3) 0.55673(6) 0.0242(6) Uani d . 1
H H13A 0.1775 0.7572 0.5602 0.036 Uiso calc R 1
H H13B 0.1280 0.7684 0.5734 0.036 Uiso calc R 1
H H13C 0.1269 0.8097 0.5409 0.036 Uiso calc R 1
C C23 0.13208(8) 0.5407(3) 0.55005(6) 0.0198(6) Uani d . 1
C C33 0.11091(9) 0.4325(3) 0.56805(6) 0.0234(6) Uani d . 1
H H33 0.1032 0.4859 0.5845 0.028 Uiso calc R 1
C C43 0.10004(9) 0.2505(3) 0.56375(6) 0.0216(6) Uani d . 1
C C53 0.07572(10) 0.1516(3) 0.58505(6) 0.0308(7) Uani d . 1
H H53A 0.0649 0.0334 0.5777 0.046 Uiso calc R 1
H H53B 0.0473 0.2201 0.5889 0.046 Uiso calc R 1
H H53C 0.0992 0.1373 0.6023 0.046 Uiso calc R 1
C C63 -0.01426(9) 0.2912(4) 0.47215(7) 0.0351(8) Uani d . 1
H H63A -0.0253 0.3487 0.4882 0.053 Uiso calc R 1
H H63B -0.0377 0.1976 0.4647 0.053 Uiso calc R 1
H H63C -0.0123 0.3808 0.4576 0.053 Uiso calc R 1
C C73 0.03587(9) 0.2084(3) 0.48121(6) 0.0215(6) Uani d . 1
C C83 0.04351(9) 0.0294(3) 0.47471(6) 0.0262(6) Uani d . 1
H H83 0.0160 -0.0368 0.4658 0.031 Uiso calc R 1
C C93 0.08872(9) -0.0595(3) 0.48042(5) 0.0203(6) Uani d . 1
C C103 0.09353(9) -0.2480(3) 0.47018(6) 0.0281(6) Uani d . 1
H H10G 0.1138 -0.2479 0.4553 0.042 Uiso calc R 1
H H10H 0.0609 -0.2956 0.4629 0.042 Uiso calc R 1
H H10I 0.1091 -0.3232 0.4856 0.042 Uiso calc R 1
C C113 0.21328(8) 0.4570(3) 0.44903(5) 0.0270(6) Uani d . 1
H H11J 0.2068 0.3684 0.4340 0.041 Uiso calc R 1
H H11K 0.2472 0.4994 0.4506 0.041 Uiso calc R 1
H H11L 0.1907 0.5585 0.4448 0.041 Uiso calc R 1
C C123 0.20571(8) 0.3725(3) 0.47603(5) 0.0221(6) Uani d . 1
C C133 0.24597(8) 0.3306(3) 0.49625(5) 0.0251(6) Uani d . 1
H H133 0.2776 0.3660 0.4930 0.030 Uiso calc R 1
C C143 0.24267(8) 0.2394(3) 0.52112(5) 0.0237(6) Uani d . 1
C C153 0.28932(8) 0.1944(3) 0.54064(5) 0.0331(7) Uani d . 1
H H15G 0.2814 0.1232 0.5563 0.050 Uiso calc R 1
H H15H 0.3058 0.3053 0.5478 0.050 Uiso calc R 1
H H15I 0.3111 0.1255 0.5306 0.050 Uiso calc R 1
Cr Cr4 0.370910(13) 0.77617(5) 0.490022(8) 0.01580(11) Uani d . 1
O O14 0.35781(6) 0.5341(2) 0.47481(4) 0.0207(4) Uani d . 1
O O24 0.40326(6) 0.8453(2) 0.45835(4) 0.0206(4) Uani d . 1
O O34 0.43511(6) 0.6936(2) 0.50963(4) 0.0199(4) Uani d . 1
O O44 0.38308(6) 1.0165(2) 0.50644(4) 0.0210(4) Uani d . 1
O O54 0.33777(6) 0.7103(2) 0.52149(4) 0.0211(4) Uani d . 1
O O64 0.30953(5) 0.8607(2) 0.46852(4) 0.0226(4) Uani d . 1
C C14 0.34969(9) 0.2861(3) 0.44479(6) 0.0236(6) Uani d . 1
H H14A 0.3652 0.2094 0.4601 0.035 Uiso calc R 1
H H14B 0.3602 0.2483 0.4274 0.035 Uiso calc R 1
H H14C 0.3139 0.2760 0.4430 0.035 Uiso calc R 1
C C24 0.36480(8) 0.4780(3) 0.45091(6) 0.0184(6) Uani d . 1
C C34 0.38476(8) 0.5799(3) 0.43158(5) 0.0205(6) Uani d . 1
H H34 0.3859 0.5276 0.4139 0.025 Uiso calc R 1
C C44 0.40339(8) 0.7544(3) 0.43622(6) 0.0195(6) Uani d . 1
C C54 0.42721(9) 0.8432(3) 0.41406(6) 0.0292(7) Uani d . 1
H H54A 0.4352 0.9676 0.4194 0.044 Uiso calc R 1
H H54B 0.4046 0.8411 0.3963 0.044 Uiso calc R 1
H H54C 0.4574 0.7788 0.4120 0.044 Uiso calc R 1
C C64 0.51783(9) 0.6966(3) 0.53191(6) 0.0297(7) Uani d . 1
H H64A 0.5140 0.6183 0.5476 0.045 Uiso calc R 1
H H64B 0.5435 0.7854 0.5379 0.045 Uiso calc R 1
H H64C 0.5271 0.6246 0.5167 0.045 Uiso calc R 1
C C74 0.46971(8) 0.7916(3) 0.52180(5) 0.0191(6) Uani d . 1
C C84 0.46590(9) 0.9742(3) 0.52724(6) 0.0234(6) Uani d . 1
H H84 0.4945 1.0342 0.5362 0.028 Uiso calc R 1
C C94 0.42305(9) 1.0747(3) 0.52043(5) 0.0199(6) Uani d . 1
C C104 0.42202(9) 1.2659(3) 0.53038(6) 0.0284(6) Uani d . 1
H H10J 0.4050 1.3411 0.5153 0.043 Uiso calc R 1
H H10K 0.4557 1.3092 0.5359 0.043 Uiso calc R 1
H H10L 0.4046 1.2717 0.5464 0.043 Uiso calc R 1
C C114 0.27701(9) 0.6853(3) 0.55046(5) 0.0323(6) Uani d . 1
H H11M 0.3039 0.6205 0.5619 0.048 Uiso calc R 1
H H11N 0.2479 0.6081 0.5469 0.048 Uiso calc R 1
H H11O 0.2692 0.7934 0.5603 0.048 Uiso calc R 1
C C124 0.29238(8) 0.7371(3) 0.52330(5) 0.0239(6) Uani d . 1
C C134 0.25778(8) 0.8120(3) 0.50247(5) 0.0265(6) Uani d . 1
H H134 0.2252 0.8252 0.5062 0.032 Uiso calc R 1
C C144 0.26727(8) 0.8689(3) 0.47665(5) 0.0227(6) Uani d . 1
C C154 0.22722(8) 0.9451(3) 0.45519(5) 0.0286(6) Uani d . 1
H H15J 0.2382 1.0588 0.4482 0.043 Uiso calc R 1
H H15K 0.1978 0.9656 0.4637 0.043 Uiso calc R 1
H H15L 0.2195 0.8604 0.4397 0.043 Uiso calc R 1
Cr Cr5 0.365644(14) 0.73353(5) 0.322249(9) 0.01844(12) Uani d . 1
O O15 0.35664(6) 0.9728(2) 0.30562(4) 0.0252(4) Uani d . 1
O O25 0.39339(6) 0.6439(2) 0.29004(4) 0.0231(4) Uani d . 1
O O35 0.43277(6) 0.7994(2) 0.33945(4) 0.0225(4) Uani d . 1
O O45 0.37337(6) 0.4938(2) 0.33918(4) 0.0218(4) Uani d . 1
O O55 0.34020(6) 0.8239(2) 0.35491(4) 0.0219(4) Uani d . 1
O O65 0.29924(6) 0.6719(2) 0.30403(4) 0.0264(4) Uani d . 1
C C15 0.35825(9) 1.2189(3) 0.27550(6) 0.0237(6) Uani d . 1
H H15M 0.3227 1.2372 0.2708 0.036 Uiso calc R 1
H H15N 0.3740 1.2520 0.2595 0.036 Uiso calc R 1
H H15O 0.3713 1.2938 0.2915 0.036 Uiso calc R 1
C C25 0.36861(8) 1.0246(3) 0.28265(6) 0.0193(6) Uani d . 1
C C35 0.38947(9) 0.9154(3) 0.26436(6) 0.0233(6) Uani d . 1
H H35 0.3960 0.9676 0.2475 0.028 Uiso calc R 1
C C45 0.40147(8) 0.7341(3) 0.26909(5) 0.0172(5) Uani d . 1
C C55 0.42647(9) 0.6368(3) 0.24816(5) 0.0237(6) Uani d . 1
H H55A 0.4354 0.5159 0.2550 0.036 Uiso calc R 1
H H55B 0.4562 0.7022 0.2455 0.036 Uiso calc R 1
H H55C 0.4041 0.6291 0.2304 0.036 Uiso calc R 1
C C65 0.51514(9) 0.7783(4) 0.36148(6) 0.0310(7) Uani d . 1
H H65A 0.5249 0.8476 0.3461 0.047 Uiso calc R 1
H H65B 0.5394 0.6837 0.3671 0.047 Uiso calc R 1
H H65C 0.5135 0.8577 0.3774 0.047 Uiso calc R 1
C C75 0.46531(9) 0.6950(3) 0.35206(6) 0.0235(6) Uani d . 1
C C85 0.45765(9) 0.5157(3) 0.35879(6) 0.0255(6) Uani d . 1
H H85 0.4850 0.4502 0.3681 0.031 Uiso calc R 1
C C95 0.41247(9) 0.4264(3) 0.35278(6) 0.0225(6) Uani d . 1
C C105 0.40798(9) 0.2381(3) 0.36320(6) 0.0283(6) Uani d . 1
H H10M 0.3889 0.2389 0.3785 0.042 Uiso calc R 1
H H10N 0.4408 0.1897 0.3698 0.042 Uiso calc R 1
H H10O 0.3913 0.1631 0.3480 0.042 Uiso calc R 1
C C115 0.28743(9) 0.9463(3) 0.38335(5) 0.0312(6) Uani d . 1
H H11P 0.2951 0.8609 0.3988 0.047 Uiso calc R 1
H H11Q 0.2531 0.9847 0.3819 0.047 Uiso calc R 1
H H11R 0.3091 1.0507 0.3869 0.047 Uiso calc R 1
C C125 0.29501(8) 0.8583(3) 0.35662(5) 0.0226(6) Uani d . 1
C C135 0.25540(8) 0.8169(3) 0.33609(6) 0.0294(6) Uani d . 1
H H135 0.2237 0.8547 0.3390 0.035 Uiso calc R 1
C C145 0.25884(9) 0.7240(3) 0.31164(6) 0.0269(6) Uani d . 1
C C155 0.21234(9) 0.6805(4) 0.29182(6) 0.0402(7) Uani d . 1
H H15P 0.2200 0.5992 0.2773 0.060 Uiso calc R 1
H H15Q 0.1980 0.7911 0.2832 0.060 Uiso calc R 1
H H15R 0.1888 0.6228 0.3021 0.060 Uiso calc R 1
Cr Cr6 0.364423(14) 0.74521(5) 0.155932(9) 0.01805(11) Uani d . 1
O O16 0.35545(6) 0.5052(2) 0.13973(4) 0.0222(4) Uani d . 1
O O26 0.39208(6) 0.8328(2) 0.12338(4) 0.0233(4) Uani d . 1
O O36 0.43145(6) 0.6779(2) 0.17319(4) 0.0210(4) Uani d . 1
O O46 0.37257(6) 0.9851(2) 0.17257(4) 0.0221(4) Uani d . 1
O O56 0.33905(5) 0.6579(2) 0.18865(4) 0.0212(4) Uani d . 1
O O66 0.29788(6) 0.8082(2) 0.13755(4) 0.0249(4) Uani d . 1
C C16 0.35738(9) 0.2568(3) 0.11000(6) 0.0246(6) Uani d . 1
H H16A 0.3704 0.1839 0.1263 0.037 Uiso calc R 1
H H16B 0.3733 0.2218 0.0942 0.037 Uiso calc R 1
H H16C 0.3219 0.2378 0.1052 0.037 Uiso calc R 1
C C26 0.36751(8) 0.4524(3) 0.11662(6) 0.0207(6) Uani d . 1
C C36 0.38861(9) 0.5589(3) 0.09840(6) 0.0238(6) Uani d . 1
H H36 0.3958 0.5049 0.0818 0.029 Uiso calc R 1
C C46 0.40008(8) 0.7412(3) 0.10277(6) 0.0215(6) Uani d . 1
C C56 0.42425(10) 0.8385(3) 0.08126(6) 0.0301(7) Uani d . 1
H H56A 0.4352 0.9570 0.0884 0.045 Uiso calc R 1
H H56B 0.4006 0.8523 0.0640 0.045 Uiso calc R 1
H H56C 0.4526 0.7694 0.0774 0.045 Uiso calc R 1
C C66 0.51356(9) 0.6987(3) 0.19459(6) 0.0303(7) Uani d . 1
H H66A 0.5117 0.6143 0.2098 0.045 Uiso calc R 1
H H66B 0.5377 0.7921 0.2010 0.045 Uiso calc R 1
H H66C 0.5235 0.6346 0.1788 0.045 Uiso calc R 1
C C76 0.46433(9) 0.7827(3) 0.18565(6) 0.0212(6) Uani d . 1
C C86 0.45704(9) 0.9620(3) 0.19227(6) 0.0254(6) Uani d . 1
H H86 0.4845 1.0270 0.2015 0.030 Uiso calc R 1
C C96 0.41234(9) 1.0517(3) 0.18626(5) 0.0222(6) Uani d . 1
C C106 0.40743(9) 1.2416(3) 0.19622(6) 0.0285(6) Uani d . 1
H H10P 0.3951 1.3184 0.1803 0.043 Uiso calc R 1
H H10Q 0.4396 1.2851 0.2053 0.043 Uiso calc R 1
H H10R 0.3844 1.2444 0.2096 0.043 Uiso calc R 1
C C116 0.28597(9) 0.5466(3) 0.21805(5) 0.0321(6) Uani d . 1
H H11S 0.3082 0.4445 0.2224 0.048 Uiso calc R 1
H H11T 0.2519 0.5057 0.2165 0.048 Uiso calc R 1
H H11U 0.2927 0.6361 0.2329 0.048 Uiso calc R 1
C C126 0.29381(8) 0.6289(3) 0.19083(5) 0.0235(6) Uani d . 1
C C136 0.25406(8) 0.6713(3) 0.17037(6) 0.0293(6) Uani d . 1
H H136 0.2223 0.6368 0.1735 0.035 Uiso calc R 1
C C146 0.25759(9) 0.7608(3) 0.14562(6) 0.0268(6) Uani d . 1
C C156 0.21109(9) 0.8048(4) 0.12602(6) 0.0381(7) Uani d . 1
H H15S 0.2192 0.8736 0.1102 0.057 Uiso calc R 1
H H15T 0.1894 0.8760 0.1359 0.057 Uiso calc R 1
H H15U 0.1944 0.6936 0.1192 0.057 Uiso calc R 1

loop_
_atom_site_aniso_label
_atom_site_aniso_U_11
_atom_site_aniso_U_22
_atom_site_aniso_U_33
_atom_site_aniso_U_12
_atom_site_aniso_U_13
_atom_site_aniso_U_23
Cr1 0.0163(2) 0.0165(2) 0.0155(3) 0.00027(15) 0.00266(18) -0.00130(17)
O11 0.0260(10) 0.0199(9) 0.0222(11) -0.0021(7) 0.0037(8) -0.0009(8)
O21 0.0224(9) 0.0212(9) 0.0173(10) -0.0018(7) 0.0049(7) -0.0008(8)
O31 0.0205(9) 0.0172(9) 0.0235(11) 0.0017(7) 0.0017(8) -0.0020(8)
O41 0.0230(9) 0.0179(9) 0.0206(11) 0.0018(7) 0.0016(8) -0.0032(8)
O51 0.0198(9) 0.0287(10) 0.0223(11) -0.0017(7) 0.0079(8) -0.0030(8)
O61 0.0213(9) 0.0275(10) 0.0230(11) 0.0028(7) 0.0008(8) -0.0041(8)
C11 0.0266(13) 0.0187(13) 0.0251(16) 0.0007(10) -0.0028(12) -0.0009(11)
C21 0.0139(12) 0.0180(13) 0.0189(16) 0.0036(9) -0.0074(11) -0.0025(11)
C31 0.0259(14) 0.0245(14) 0.0157(15) 0.0005(10) -0.0004(11) 0.0007(11)
C41 0.0167(13) 0.0255(13) 0.0091(14) 0.0027(10) 0.0016(11) 0.0016(11)
C51 0.0356(15) 0.0338(15) 0.0076(14) -0.0063(12) 0.0051(12) -0.0003(11)
C61 0.0185(13) 0.0345(16) 0.0288(17) 0.0050(11) 0.0028(12) -0.0002(13)
C71 0.0150(12) 0.0264(14) 0.0239(16) -0.0001(10) 0.0061(11) 0.0025(12)
C81 0.0219(13) 0.0212(13) 0.0270(17) -0.0061(10) 0.0015(11) -0.0004(11)
C91 0.0296(14) 0.0202(13) 0.0177(15) -0.0025(10) 0.0071(11) 0.0032(11)
C101 0.0344(15) 0.0183(13) 0.0278(17) -0.0032(10) -0.0018(12) -0.0052(12)
C111 0.0358(15) 0.0408(17) 0.0380(18) -0.0103(12) 0.0182(13) -0.0067(14)
C121 0.0269(14) 0.0244(14) 0.0302(16) -0.0087(11) 0.0088(12) -0.0080(12)
C131 0.0182(12) 0.0346(16) 0.0375(18) 0.0010(11) 0.0076(12) -0.0094(13)
C141 0.0183(12) 0.0254(14) 0.0316(17) -0.0013(10) 0.0017(11) -0.0108(12)
C151 0.0267(13) 0.0324(16) 0.0405(19) 0.0069(11) -0.0070(12) -0.0095(13)
Cr2 0.0175(2) 0.0177(2) 0.0162(2) -0.00125(15) 0.00198(17) 0.00105(17)
O12 0.0216(9) 0.0208(9) 0.0193(11) 0.0030(7) 0.0029(8) 0.0018(8)
O22 0.0238(9) 0.0199(9) 0.0188(11) 0.0042(7) 0.0054(7) 0.0018(8)
O32 0.0195(9) 0.0203(9) 0.0210(11) -0.0008(7) 0.0016(8) 0.0035(8)
O42 0.0247(9) 0.0181(9) 0.0229(11) -0.0024(7) 0.0007(8) 0.0026(8)
O52 0.0204(9) 0.0260(10) 0.0184(10) -0.0001(7) 0.0030(7) 0.0004(8)
O62 0.0216(9) 0.0266(10) 0.0195(10) -0.0022(7) 0.0007(7) -0.0004(8)
C12 0.0256(13) 0.0222(14) 0.0230(16) -0.0018(10) -0.0014(11) 0.0022(11)
C22 0.0153(12) 0.0184(13) 0.0171(16) -0.0039(9) -0.0037(11) 0.0017(11)
C32 0.0263(14) 0.0239(14) 0.0226(17) 0.0012(11) 0.0019(12) 0.0054(12)
C42 0.0124(12) 0.0238(14) 0.0261(17) -0.0037(10) -0.0013(11) -0.0011(12)
C52 0.0348(16) 0.0316(15) 0.0250(18) 0.0048(12) 0.0059(13) -0.0049(13)
C62 0.0225(14) 0.0350(16) 0.0291(18) -0.0020(11) 0.0030(12) -0.0003(13)
C72 0.0174(13) 0.0276(14) 0.0189(15) -0.0029(10) 0.0068(11) -0.0041(11)
C82 0.0214(13) 0.0264(14) 0.0228(16) 0.0058(10) 0.0006(11) 0.0025(11)
C92 0.0263(13) 0.0229(13) 0.0143(14) 0.0034(10) 0.0037(11) -0.0026(11)
C102 0.0394(16) 0.0211(14) 0.0307(17) 0.0060(11) 0.0017(13) 0.0008(12)
C112 0.0410(16) 0.0425(18) 0.0319(17) 0.0139(13) 0.0135(13) 0.0024(14)
C122 0.0273(13) 0.0204(13) 0.0261(15) 0.0052(10) 0.0065(11) 0.0065(11)
C132 0.0190(12) 0.0375(16) 0.0327(17) 0.0002(11) 0.0074(11) 0.0065(13)
C142 0.0246(13) 0.0217(13) 0.0234(15) -0.0015(10) -0.0025(11) 0.0099(11)
C152 0.0283(14) 0.0319(15) 0.0363(18) -0.0075(11) -0.0060(12) 0.0081(13)
Cr3 0.0213(2) 0.0168(2) 0.0161(3) 0.00369(15) 0.00410(18) -0.00010(17)
O13 0.0270(10) 0.0198(9) 0.0192(11) 0.0017(7) 0.0045(8) 0.0001(8)
O23 0.0341(10) 0.0198(9) 0.0198(11) 0.0025(7) 0.0079(8) -0.0015(8)
O33 0.0211(9) 0.0204(9) 0.0249(11) 0.0053(7) 0.0057(8) 0.0004(8)
O43 0.0251(9) 0.0196(9) 0.0206(11) 0.0049(7) 0.0038(8) -0.0001(8)
O53 0.0209(9) 0.0246(9) 0.0153(10) 0.0021(7) 0.0023(7) 0.0006(7)
O63 0.0276(10) 0.0239(9) 0.0204(10) 0.0045(7) 0.0005(8) 0.0013(8)
C13 0.0258(13) 0.0204(13) 0.0244(16) 0.0027(10) -0.0023(12) -0.0049(11)
C23 0.0180(13) 0.0203(13) 0.0196(16) 0.0062(10) -0.0018(11) 0.0002(11)
C33 0.0282(14) 0.0264(14) 0.0160(16) 0.0030(11) 0.0047(12) -0.0047(11)
C43 0.0209(13) 0.0208(13) 0.0232(17) 0.0050(10) 0.0033(12) 0.0022(12)
C53 0.0398(16) 0.0247(14) 0.0299(19) 0.0006(12) 0.0117(14) -0.0013(13)
C63 0.0227(14) 0.0347(17) 0.048(2) 0.0097(12) 0.0046(14) 0.0008(14)
C73 0.0228(14) 0.0263(14) 0.0164(15) 0.0005(11) 0.0064(11) 0.0023(11)
C83 0.0236(14) 0.0214(13) 0.0328(18) -0.0001(10) 0.0018(12) 0.0010(12)
C93 0.0336(14) 0.0175(12) 0.0112(14) -0.0008(10) 0.0072(11) 0.0030(11)
C103 0.0380(15) 0.0206(14) 0.0267(16) 0.0023(11) 0.0080(13) -0.0031(12)
C113 0.0273(13) 0.0255(14) 0.0297(16) 0.0015(10) 0.0092(11) 0.0023(12)
C123 0.0261(13) 0.0138(12) 0.0277(16) 0.0010(10) 0.0082(11) -0.0048(11)
C133 0.0246(13) 0.0217(14) 0.0286(16) -0.0042(10) 0.0027(11) -0.0040(12)
C143 0.0250(13) 0.0212(13) 0.0234(15) 0.0021(10) -0.0005(11) -0.0098(11)
C153 0.0291(14) 0.0322(16) 0.0334(17) 0.0020(11) -0.0090(12) -0.0042(13)
Cr4 0.0155(2) 0.0164(2) 0.0155(3) 0.00076(15) 0.00230(17) -0.00091(16)
O14 0.0222(9) 0.0185(9) 0.0208(11) -0.0003(7) 0.0019(8) -0.0005(8)
O24 0.0220(9) 0.0196(9) 0.0204(11) -0.0021(7) 0.0040(7) -0.0036(8)
O34 0.0167(9) 0.0201(9) 0.0225(11) 0.0015(7) 0.0015(8) -0.0002(8)
O44 0.0202(9) 0.0212(9) 0.0199(11) 0.0008(7) -0.0017(7) -0.0021(7)
O54 0.0219(9) 0.0233(9) 0.0183(10) 0.0003(7) 0.0037(7) -0.0017(8)
O64 0.0185(8) 0.0263(9) 0.0219(11) 0.0025(7) 0.0002(7) 0.0009(8)
C14 0.0245(13) 0.0215(14) 0.0224(16) 0.0005(10) -0.0032(11) -0.0025(11)
C24 0.0151(12) 0.0203(13) 0.0181(16) 0.0053(9) -0.0020(11) -0.0021(11)
C34 0.0216(13) 0.0251(14) 0.0144(15) 0.0012(10) 0.0013(11) -0.0053(11)
C44 0.0133(12) 0.0234(14) 0.0210(16) 0.0036(10) 0.0006(11) 0.0019(12)
C54 0.0312(15) 0.0294(15) 0.0280(18) -0.0033(12) 0.0074(13) 0.0024(13)
C64 0.0180(13) 0.0348(16) 0.0348(19) 0.0066(11) -0.0006(12) -0.0018(13)
C74 0.0169(12) 0.0282(14) 0.0127(14) -0.0008(10) 0.0040(10) 0.0028(11)
C84 0.0162(12) 0.0258(14) 0.0269(17) -0.0051(10) -0.0003(11) 0.0023(12)
C94 0.0296(14) 0.0153(12) 0.0157(15) -0.0047(10) 0.0062(11) 0.0024(11)
C104 0.0404(15) 0.0193(13) 0.0244(16) -0.0030(11) 0.0024(12) -0.0006(12)
C114 0.0320(14) 0.0386(16) 0.0290(17) -0.0043(12) 0.0131(12) -0.0034(13)
C124 0.0240(13) 0.0186(13) 0.0298(16) -0.0058(10) 0.0066(11) -0.0096(11)
C134 0.0219(13) 0.0276(15) 0.0306(16) 0.0005(10) 0.0063(11) -0.0063(12)
C144 0.0193(12) 0.0165(13) 0.0306(17) 0.0002(10) -0.0008(11) -0.0076(11)
C154 0.0241(13) 0.0256(14) 0.0333(17) 0.0031(10) -0.0033(11) -0.0034(12)
Cr5 0.0233(2) 0.0166(2) 0.0157(3) -0.00434(15) 0.00386(19) -0.00003(17)
O15 0.0342(10) 0.0180(9) 0.0239(12) -0.0024(7) 0.0067(9) 0.0003(8)
O25 0.0323(10) 0.0194(9) 0.0192(11) -0.0018(7) 0.0090(8) -0.0011(8)
O35 0.0252(10) 0.0167(9) 0.0267(11) -0.0033(7) 0.0071(8) -0.0008(8)
O45 0.0253(9) 0.0200(9) 0.0200(11) -0.0048(7) 0.0035(8) 0.0022(8)
O55 0.0213(9) 0.0259(10) 0.0188(11) -0.0023(7) 0.0036(8) -0.0024(8)
O65 0.0292(10) 0.0268(10) 0.0219(11) -0.0072(8) 0.0001(8) 0.0003(8)
C15 0.0254(13) 0.0211(13) 0.0227(16) 0.0011(10) -0.0019(11) 0.0034(11)
C25 0.0148(12) 0.0213(13) 0.0186(16) -0.0051(9) -0.0067(11) 0.0023(11)
C35 0.0306(14) 0.0234(14) 0.0158(15) -0.0008(11) 0.0036(11) 0.0011(11)
C45 0.0183(13) 0.0246(13) 0.0079(14) -0.0053(10) 0.0001(11) -0.0001(11)
C55 0.0296(14) 0.0303(14) 0.0116(15) 0.0010(11) 0.0046(11) 0.0004(11)
C65 0.0224(14) 0.0368(16) 0.0338(18) -0.0086(11) 0.0044(12) -0.0011(13)
C75 0.0230(14) 0.0246(14) 0.0248(16) -0.0011(11) 0.0101(12) -0.0050(12)
C85 0.0233(13) 0.0217(14) 0.0323(18) 0.0015(10) 0.0063(12) 0.0004(12)
C95 0.0310(14) 0.0176(13) 0.0208(16) -0.0009(10) 0.0102(12) -0.0018(11)
C105 0.0377(15) 0.0180(13) 0.0294(17) -0.0033(11) 0.0061(13) 0.0057(12)
C115 0.0318(14) 0.0293(15) 0.0336(17) -0.0005(11) 0.0087(12) -0.0047(13)
C125 0.0264(13) 0.0196(13) 0.0226(15) -0.0015(10) 0.0065(11) 0.0034(11)
C135 0.0217(13) 0.0339(16) 0.0323(17) 0.0008(11) 0.0032(11) 0.0046(13)
C145 0.0264(13) 0.0249(14) 0.0266(16) -0.0071(11) -0.0041(11) 0.0088(12)
C155 0.0374(16) 0.0424(18) 0.0358(18) -0.0093(13) -0.0091(13) 0.0063(14)
Cr6 0.0213(2) 0.0153(2) 0.0178(2) 0.00277(15) 0.00406(18) 0.00034(17)
O16 0.0275(10) 0.0178(9) 0.0220(11) 0.0012(7) 0.0061(8) -0.0004(8)
O26 0.0345(10) 0.0170(9) 0.0198(11) 0.0010(7) 0.0087(8) -0.0007(8)
O36 0.0212(9) 0.0172(9) 0.0253(11) 0.0013(7) 0.0058(8) -0.0007(8)
O46 0.0240(9) 0.0191(9) 0.0226(11) 0.0036(7) 0.0022(8) -0.0016(8)
O56 0.0175(9) 0.0261(9) 0.0193(10) -0.0005(7) 0.0011(7) 0.0000(8)
O66 0.0268(9) 0.0249(10) 0.0213(10) 0.0044(7) -0.0013(8) -0.0009(8)
C16 0.0286(14) 0.0190(13) 0.0243(16) 0.0020(10) -0.0018(12) -0.0025(11)
C26 0.0182(13) 0.0211(13) 0.0197(16) 0.0033(10) -0.0068(11) -0.0029(11)
C36 0.0289(14) 0.0202(13) 0.0228(17) 0.0050(10) 0.0056(12) -0.0043(11)
C46 0.0164(13) 0.0223(14) 0.0250(17) 0.0044(10) 0.0005(11) 0.0012(12)
C56 0.0375(16) 0.0270(15) 0.0277(18) -0.0003(12) 0.0105(13) 0.0021(13)
C66 0.0241(14) 0.0307(15) 0.0366(19) 0.0056(11) 0.0066(13) -0.0006(13)
C76 0.0212(13) 0.0267(14) 0.0179(15) 0.0009(10) 0.0096(11) 0.0032(11)
C86 0.0273(14) 0.0242(14) 0.0246(17) -0.0004(11) 0.0042(12) -0.0003(12)
C96 0.0349(15) 0.0171(13) 0.0159(15) -0.0006(10) 0.0084(12) 0.0040(11)
C106 0.0359(15) 0.0204(14) 0.0282(17) 0.0013(11) 0.0022(12) -0.0022(12)
C116 0.0317(14) 0.0313(16) 0.0345(17) -0.0007(11) 0.0090(12) 0.0048(13)
C126 0.0258(13) 0.0191(13) 0.0259(15) -0.0019(10) 0.0053(11) -0.0040(11)
C136 0.0221(13) 0.0278(15) 0.0383(18) -0.0032(11) 0.0059(12) -0.0038(13)
C146 0.0257(13) 0.0241(14) 0.0271(16) 0.0027(10) -0.0067(11) -0.0072(12)
C156 0.0323(15) 0.0418(18) 0.0354(18) 0.0051(12) -0.0092(12) -0.0021(14)

loop_
_atom_type_symbol
_atom_type_description
_atom_type_scat_dispersion_real
_atom_type_scat_dispersion_imag
_atom_type_scat_source
C C 0.0033 0.0016 'International Tables Vol C Tables 4.2.6.8 and 6.1.1.4'
H H 0.0000 0.0000 'International Tables Vol C Tables 4.2.6.8 and 6.1.1.4'
Cr Cr 0.3209 0.6236 'International Tables Vol C Tables 4.2.6.8 and 6.1.1.4'
O O 0.0106 0.0060 'International Tables Vol C Tables 4.2.6.8 and 6.1.1.4'

loop_
_geom_angle_atom_site_label_1
_geom_angle_atom_site_label_2
_geom_angle_atom_site_label_3
_geom_angle
O61 Cr1 O11 90.72(7)
O61 Cr1 O21 87.66(7)
O11 Cr1 O21 91.46(7)
O61 Cr1 O51 91.38(7)
O11 Cr1 O51 89.17(7)
O21 Cr1 O51 178.85(7)
O61 Cr1 O31 175.99(8)
O11 Cr1 O31 89.08(7)
O21 Cr1 O31 88.35(7)
O51 Cr1 O31 92.62(7)
O61 Cr1 O41 89.68(7)
O11 Cr1 O41 177.96(8)
O21 Cr1 O41 90.55(7)
O51 Cr1 O41 88.82(7)
O31 Cr1 O41 90.66(7)
C21 O11 Cr1 126.90(16)
C41 O21 Cr1 126.19(15)
C71 O31 Cr1 126.21(15)
C91 O41 Cr1 127.10(15)
C121 O51 Cr1 126.21(17)
C141 O61 Cr1 127.55(17)
C21 C11 H11A 109.5
C21 C11 H11B 109.5
H11A C11 H11B 109.5
C21 C11 H11C 109.5
H11A C11 H11C 109.5
H11B C11 H11C 109.5
O11 C21 C31 124.6(2)
O11 C21 C11 114.9(2)
C31 C21 C11 120.5(2)
C21 C31 C41 124.8(2)
C21 C31 H31 117.6
C41 C31 H31 117.6
O21 C41 C31 125.3(2)
O21 C41 C51 116.2(2)
C31 C41 C51 118.5(2)
C41 C51 H51A 109.5
C41 C51 H51B 109.5
H51A C51 H51B 109.5
C41 C51 H51C 109.5
H51A C51 H51C 109.5
H51B C51 H51C 109.5
C71 C61 H61A 109.5
C71 C61 H61B 109.5
H61A C61 H61B 109.5
C71 C61 H61C 109.5
H61A C61 H61C 109.5
H61B C61 H61C 109.5
O31 C71 C81 125.3(2)
O31 C71 C61 115.4(2)
C81 C71 C61 119.2(2)
C71 C81 C91 124.6(2)
C71 C81 H81 117.7
C91 C81 H81 117.7
O41 C91 C81 124.6(2)
O41 C91 C101 115.8(2)
C81 C91 C101 119.5(2)
C91 C101 H10A 109.5
C91 C101 H10B 109.5
H10A C101 H10B 109.5
C91 C101 H10C 109.5
H10A C101 H10C 109.5
H10B C101 H10C 109.5
C121 C111 H11D 109.5
C121 C111 H11E 109.5
H11D C111 H11E 109.5
C121 C111 H11F 109.5
H11D C111 H11F 109.5
H11E C111 H11F 109.5
O51 C121 C131 124.8(2)
O51 C121 C111 115.9(2)
C131 C121 C111 119.2(2)
C141 C131 C121 125.3(2)
C141 C131 H131 117.3
C121 C131 H131 117.3
O61 C141 C131 124.4(2)
O61 C141 C151 114.5(2)
C131 C141 C151 121.0(2)
C141 C151 H15A 109.5
C141 C151 H15B 109.5
H15A C151 H15B 109.5
C141 C151 H15C 109.5
H15A C151 H15C 109.5
H15B C151 H15C 109.5
O62 Cr2 O12 90.49(7)
O62 Cr2 O52 91.57(7)
O12 Cr2 O52 88.75(7)
O62 Cr2 O32 176.20(8)
O12 Cr2 O32 89.31(7)
O52 Cr2 O32 92.22(7)
O62 Cr2 O42 89.60(7)
O12 Cr2 O42 178.02(8)
O52 Cr2 O42 89.26(7)
O32 Cr2 O42 90.73(7)
O62 Cr2 O22 87.78(7)
O12 Cr2 O22 91.48(7)
O52 Cr2 O22 179.31(7)
O32 Cr2 O22 88.43(7)
O42 Cr2 O22 90.50(7)
C22 O12 Cr2 126.62(15)
C42 O22 Cr2 126.00(16)
C72 O32 Cr2 126.32(15)
C92 O42 Cr2 126.71(15)
C122 O52 Cr2 126.62(16)
C142 O62 Cr2 127.00(16)
C22 C12 H12A 109.5
C22 C12 H12B 109.5
H12A C12 H12B 109.5
C22 C12 H12C 109.5
H12A C12 H12C 109.5
H12B C12 H12C 109.5
O12 C22 C32 124.7(2)
O12 C22 C12 114.4(2)
C32 C22 C12 120.9(2)
C22 C32 C42 124.9(3)
C22 C32 H32 117.5
C42 C32 H32 117.5
O22 C42 C32 125.4(3)
O22 C42 C52 116.2(2)
C32 C42 C52 118.4(2)
C42 C52 H52A 109.5
C42 C52 H52B 109.5
H52A C52 H52B 109.5
C42 C52 H52C 109.5
H52A C52 H52C 109.5
H52B C52 H52C 109.5
C72 C62 H62A 109.5
C72 C62 H62B 109.5
H62A C62 H62B 109.5
C72 C62 H62C 109.5
H62A C62 H62C 109.5
H62B C62 H62C 109.5
O32 C72 C82 125.4(2)
O32 C72 C62 115.5(2)
C82 C72 C62 119.0(2)
C92 C82 C72 124.6(2)
C92 C82 H82 117.7
C72 C82 H82 117.7
O42 C92 C82 124.9(2)
O42 C92 C102 114.7(2)
C82 C92 C102 120.4(2)
C92 C102 H10D 109.5
C92 C102 H10E 109.5
H10D C102 H10E 109.5
C92 C102 H10F 109.5
H10D C102 H10F 109.5
H10E C102 H10F 109.5
C122 C112 H11G 109.5
C122 C112 H11H 109.5
H11G C112 H11H 109.5
C122 C112 H11I 109.5
H11G C112 H11I 109.5
H11H C112 H11I 109.5
O52 C122 C132 124.9(2)
O52 C122 C112 115.9(2)
C132 C122 C112 119.2(2)
C142 C132 C122 124.6(2)
C142 C132 H132 117.7
C122 C132 H132 117.7
O62 C142 C132 125.3(2)
O62 C142 C152 114.5(2)
C132 C142 C152 120.2(2)
C142 C152 H15D 109.5
C142 C152 H15E 109.5
H15D C152 H15E 109.5
C142 C152 H15F 109.5
H15D C152 H15F 109.5
H15E C152 H15F 109.5
O53 Cr3 O13 89.01(7)
O53 Cr3 O63 91.07(7)
O13 Cr3 O63 88.89(7)
O53 Cr3 O23 178.26(7)
O13 Cr3 O23 91.31(7)
O63 Cr3 O23 90.65(7)
O53 Cr3 O33 90.16(7)
O13 Cr3 O33 89.76(7)
O63 Cr3 O33 178.16(7)
O23 Cr3 O33 88.13(7)
O53 Cr3 O43 89.92(7)
O13 Cr3 O43 178.77(7)
O63 Cr3 O43 90.53(7)
O23 Cr3 O43 89.78(7)
O33 Cr3 O43 90.84(7)
C23 O13 Cr3 126.81(16)
C43 O23 Cr3 126.53(17)
C73 O33 Cr3 126.61(15)
C93 O43 Cr3 127.07(15)
C123 O53 Cr3 126.66(16)
C143 O63 Cr3 125.87(16)
C23 C13 H13A 109.5
C23 C13 H13B 109.5
H13A C13 H13B 109.5
C23 C13 H13C 109.5
H13A C13 H13C 109.5
H13B C13 H13C 109.5
O13 C23 C33 124.9(2)
O13 C23 C13 114.6(2)
C33 C23 C13 120.5(2)
C23 C33 C43 125.0(3)
C23 C33 H33 117.5
C43 C33 H33 117.5
O23 C43 C33 125.3(2)
O23 C43 C53 116.1(2)
C33 C43 C53 118.6(2)
C43 C53 H53A 109.5
C43 C53 H53B 109.5
H53A C53 H53B 109.5
C43 C53 H53C 109.5
H53A C53 H53C 109.5
H53B C53 H53C 109.5
C73 C63 H63A 109.5
C73 C63 H63B 109.5
H63A C63 H63B 109.5
C73 C63 H63C 109.5
H63A C63 H63C 109.5
H63B C63 H63C 109.5
O33 C73 C83 125.1(2)
O33 C73 C63 115.5(2)
C83 C73 C63 119.3(2)
C73 C83 C93 124.8(2)
C73 C83 H83 117.6
C93 C83 H83 117.6
O43 C93 C83 124.7(2)
O43 C93 C103 115.3(2)
C83 C93 C103 120.1(2)
C93 C103 H10G 109.5
C93 C103 H10H 109.5
H10G C103 H10H 109.5
C93 C103 H10I 109.5
H10G C103 H10I 109.5
H10H C103 H10I 109.5
C123 C113 H11J 109.5
C123 C113 H11K 109.5
H11J C113 H11K 109.5
C123 C113 H11L 109.5
H11J C113 H11L 109.5
H11K C113 H11L 109.5
O53 C123 C133 125.0(2)
O53 C123 C113 114.7(2)
C133 C123 C113 120.2(2)
C123 C133 C143 124.1(2)
C123 C133 H133 117.9
C143 C133 H133 117.9
O63 C143 C133 125.4(2)
O63 C143 C153 115.7(2)
C133 C143 C153 118.9(2)
C143 C153 H15G 109.5
C143 C153 H15H 109.5
H15G C153 H15H 109.5
C143 C153 H15I 109.5
H15G C153 H15I 109.5
H15H C153 H15I 109.5
O64 Cr4 O14 90.29(7)
O64 Cr4 O54 91.46(7)
O14 Cr4 O54 88.99(7)
O64 Cr4 O24 87.69(7)
O14 Cr4 O24 91.48(7)
O54 Cr4 O24 179.03(7)
O64 Cr4 O34 176.24(7)
O14 Cr4 O34 89.47(7)
O54 Cr4 O34 92.29(7)
O24 Cr4 O34 88.56(7)
O64 Cr4 O44 89.92(7)
O14 Cr4 O44 178.01(7)
O54 Cr4 O44 89.02(7)
O24 Cr4 O44 90.51(7)
O34 Cr4 O44 90.45(7)
C24 O14 Cr4 126.74(16)
C44 O24 Cr4 125.80(16)
C74 O34 Cr4 126.49(15)
C94 O44 Cr4 127.05(15)
C124 O54 Cr4 126.50(17)
C144 O64 Cr4 126.96(16)
C24 C14 H14A 109.5
C24 C14 H14B 109.5
H14A C14 H14B 109.5
C24 C14 H14C 109.5
H14A C14 H14C 109.5
H14B C14 H14C 109.5
O14 C24 C34 124.7(2)
O14 C24 C14 114.4(2)
C34 C24 C14 120.9(2)
C24 C34 C44 125.0(2)
C24 C34 H34 117.5
C44 C34 H34 117.5
O24 C44 C34 125.4(2)
O24 C44 C54 115.6(2)
C34 C44 C54 119.0(2)
C44 C54 H54A 109.5
C44 C54 H54B 109.5
H54A C54 H54B 109.5
C44 C54 H54C 109.5
H54A C54 H54C 109.5
H54B C54 H54C 109.5
C74 C64 H64A 109.5
C74 C64 H64B 109.5
H64A C64 H64B 109.5
C74 C64 H64C 109.5
H64A C64 H64C 109.5
H64B C64 H64C 109.5
O34 C74 C84 125.2(2)
O34 C74 C64 115.8(2)
C84 C74 C64 119.0(2)
C94 C84 C74 124.6(2)
C94 C84 H84 117.7
C74 C84 H84 117.7
O44 C94 C84 124.8(2)
O44 C94 C104 115.7(2)
C84 C94 C104 119.5(2)
C94 C104 H10J 109.5
C94 C104 H10K 109.5
H10J C104 H10K 109.5
C94 C104 H10L 109.5
H10J C104 H10L 109.5
H10K C104 H10L 109.5
C124 C114 H11M 109.5
C124 C114 H11N 109.5
H11M C114 H11N 109.5
C124 C114 H11O 109.5
H11M C114 H11O 109.5
H11N C114 H11O 109.5
O54 C124 C134 125.0(2)
O54 C124 C114 115.9(2)
C134 C124 C114 119.1(2)
C144 C134 C124 125.0(2)
C144 C134 H134 117.5
C124 C134 H134 117.5
O64 C144 C134 125.0(2)
O64 C144 C154 113.8(2)
C134 C144 C154 121.2(2)
C144 C154 H15J 109.5
C144 C154 H15K 109.5
H15J C154 H15K 109.5
C144 C154 H15L 109.5
H15J C154 H15L 109.5
H15K C154 H15L 109.5
O65 Cr5 O55 90.93(7)
O65 Cr5 O15 88.89(7)
O55 Cr5 O15 88.97(7)
O65 Cr5 O45 90.33(7)
O55 Cr5 O45 90.19(7)
O15 Cr5 O45 178.84(7)
O65 Cr5 O25 90.89(7)
O55 Cr5 O25 178.16(7)
O15 Cr5 O25 91.24(7)
O45 Cr5 O25 89.62(7)
O65 Cr5 O35 178.13(8)
O55 Cr5 O35 90.30(7)
O15 Cr5 O35 89.73(7)
O45 Cr5 O35 91.07(7)
O25 Cr5 O35 87.88(7)
C25 O15 Cr5 127.17(16)
C45 O25 Cr5 126.75(16)
C75 O35 Cr5 126.53(16)
C95 O45 Cr5 127.02(15)
C125 O55 Cr5 126.76(16)
C145 O65 Cr5 126.02(17)
C25 C15 H15M 109.5
C25 C15 H15N 109.5
H15M C15 H15N 109.5
C25 C15 H15O 109.5
H15M C15 H15O 109.5
H15N C15 H15O 109.5
O15 C25 C35 124.9(2)
O15 C25 C15 115.3(2)
C35 C25 C15 119.8(2)
C25 C35 C45 124.7(2)
C25 C35 H35 117.7
C45 C35 H35 117.7
O25 C45 C35 125.1(2)
O25 C45 C55 116.4(2)
C35 C45 C55 118.5(2)
C45 C55 H55A 109.5
C45 C55 H55B 109.5
H55A C55 H55B 109.5
C45 C55 H55C 109.5
H55A C55 H55C 109.5
H55B C55 H55C 109.5
C75 C65 H65A 109.5
C75 C65 H65B 109.5
H65A C65 H65B 109.5
C75 C65 H65C 109.5
H65A C65 H65C 109.5
H65B C65 H65C 109.5
O35 C75 C85 125.3(2)
O35 C75 C65 115.6(2)
C85 C75 C65 119.1(2)
C75 C85 C95 124.6(2)
C75 C85 H85 117.7
C95 C85 H85 117.7
O45 C95 C85 124.7(2)
O45 C95 C105 115.8(2)
C85 C95 C105 119.5(2)
C95 C105 H10M 109.5
C95 C105 H10N 109.5
H10M C105 H10N 109.5
C95 C105 H10O 109.5
H10M C105 H10O 109.5
H10N C105 H10O 109.5
C125 C115 H11P 109.5
C125 C115 H11Q 109.5
H11P C115 H11Q 109.5
C125 C115 H11R 109.5
H11P C115 H11R 109.5
H11Q C115 H11R 109.5
O55 C125 C135 124.5(2)
O55 C125 C115 114.5(2)
C135 C125 C115 121.0(2)
C125 C135 C145 124.7(2)
C125 C135 H135 117.6
C145 C135 H135 117.6
O65 C145 C135 125.2(2)
O65 C145 C155 115.9(2)
C135 C145 C155 118.9(2)
C145 C155 H15P 109.5
C145 C155 H15Q 109.5
H15P C155 H15Q 109.5
C145 C155 H15R 109.5
H15P C155 H15R 109.5
H15Q C155 H15R 109.5
O56 Cr6 O16 89.04(7)
O56 Cr6 O46 90.07(7)
O16 Cr6 O46 179.03(8)
O56 Cr6 O66 91.10(7)
O16 Cr6 O66 89.30(7)
O46 Cr6 O66 90.32(7)
O56 Cr6 O36 90.18(7)
O16 Cr6 O36 89.25(7)
O46 Cr6 O36 91.15(7)
O66 Cr6 O36 178.05(8)
O56 Cr6 O26 178.33(7)
O16 Cr6 O26 91.20(7)
O46 Cr6 O26 89.70(7)
O66 Cr6 O26 90.56(7)
O36 Cr6 O26 88.17(7)
C26 O16 Cr6 126.84(16)
C46 O26 Cr6 126.63(16)
C76 O36 Cr6 126.40(15)
C96 O46 Cr6 126.63(15)
C126 O56 Cr6 127.10(16)
C146 O66 Cr6 125.82(16)
C26 C16 H16A 109.5
C26 C16 H16B 109.5
H16A C16 H16B 109.5
C26 C16 H16C 109.5
H16A C16 H16C 109.5
H16B C16 H16C 109.5
O16 C26 C36 125.3(2)
O16 C26 C16 114.7(2)
C36 C26 C16 120.0(2)
C26 C36 C46 124.5(3)
C26 C36 H36 117.8
C46 C36 H36 117.8
O26 C46 C36 125.5(3)
O26 C46 C56 116.2(2)
C36 C46 C56 118.3(2)
C46 C56 H56A 109.5
C46 C56 H56B 109.5
H56A C56 H56B 109.5
C46 C56 H56C 109.5
H56A C56 H56C 109.5
H56B C56 H56C 109.5
C76 C66 H66A 109.5
C76 C66 H66B 109.5
H66A C66 H66B 109.5
C76 C66 H66C 109.5
H66A C66 H66C 109.5
H66B C66 H66C 109.5
O36 C76 C86 125.4(2)
O36 C76 C66 115.1(2)
C86 C76 C66 119.5(2)
C96 C86 C76 124.6(2)
C96 C86 H86 117.7
C76 C86 H86 117.7
O46 C96 C86 125.1(2)
O46 C96 C106 114.5(2)
C86 C96 C106 120.4(2)
C96 C106 H10P 109.5
C96 C106 H10Q 109.5
H10P C106 H10Q 109.5
C96 C106 H10R 109.5
H10P C106 H10R 109.5
H10Q C106 H10R 109.5
C126 C116 H11S 109.5
C126 C116 H11T 109.5
H11S C116 H11T 109.5
C126 C116 H11U 109.5
H11S C116 H11U 109.5
H11T C116 H11U 109.5
O56 C126 C136 124.4(2)
O56 C126 C116 114.8(2)
C136 C126 C116 120.8(2)
C146 C136 C126 124.7(2)
C146 C136 H136 117.7
C126 C136 H136 117.7
O66 C146 C136 125.4(2)
O66 C146 C156 115.9(2)
C136 C146 C156 118.7(2)
C146 C156 H15S 109.5
C146 C156 H15T 109.5
H15S C156 H15T 109.5
C146 C156 H15U 109.5
H15S C156 H15U 109.5
H15T C156 H15U 109.5

loop_
_geom_bond_atom_site_label_1
_geom_bond_atom_site_label_2
_geom_bond_distance
Cr1 O61 1.9437(17)
Cr1 O11 1.9572(17)
Cr1 O21 1.9580(17)
Cr1 O51 1.9651(18)
Cr1 O31 1.9690(16)
Cr1 O41 1.9703(16)
O11 C21 1.282(3)
O21 C41 1.275(3)
O31 C71 1.280(3)
O41 C91 1.279(3)
O51 C121 1.280(3)
O61 C141 1.285(3)
C11 C21 1.508(3)
C11 H11A 0.9800
C11 H11B 0.9800
C11 H11C 0.9800
C21 C31 1.390(3)
C31 C41 1.403(3)
C31 H31 0.9500
C41 C51 1.503(3)
C51 H51A 0.9800
C51 H51B 0.9800
C51 H51C 0.9800
C61 C71 1.506(3)
C61 H61A 0.9800
C61 H61B 0.9800
C61 H61C 0.9800
C71 C81 1.397(3)
C81 C91 1.398(3)
C81 H81 0.9500
C91 C101 1.504(3)
C101 H10A 0.9800
C101 H10B 0.9800
C101 H10C 0.9800
C111 C121 1.499(3)
C111 H11D 0.9800
C111 H11E 0.9800
C111 H11F 0.9800
C121 C131 1.405(4)
C131 C141 1.376(4)
C131 H131 0.9500
C141 C151 1.503(3)
C151 H15A 0.9800
C151 H15B 0.9800
C151 H15C 0.9800
Cr2 O62 1.9481(16)
Cr2 O12 1.9541(16)
Cr2 O52 1.9569(17)
Cr2 O32 1.9662(16)
Cr2 O42 1.9692(16)
Cr2 O22 1.9705(17)
O12 C22 1.291(3)
O22 C42 1.266(3)
O32 C72 1.280(3)
O42 C92 1.288(3)
O52 C122 1.280(3)
O62 C142 1.279(3)
C12 C22 1.510(3)
C12 H12A 0.9800
C12 H12B 0.9800
C12 H12C 0.9800
C22 C32 1.384(3)
C32 C42 1.407(3)
C32 H32 0.9500
C42 C52 1.515(4)
C52 H52A 0.9800
C52 H52B 0.9800
C52 H52C 0.9800
C62 C72 1.500(3)
C62 H62A 0.9800
C62 H62B 0.9800
C62 H62C 0.9800
C72 C82 1.393(3)
C82 C92 1.390(3)
C82 H82 0.9500
C92 C102 1.511(3)
C102 H10D 0.9800
C102 H10E 0.9800
C102 H10F 0.9800
C112 C122 1.503(3)
C112 H11G 0.9800
C112 H11H 0.9800
C112 H11I 0.9800
C122 C132 1.405(3)
C132 C142 1.384(3)
C132 H132 0.9500
C142 C152 1.504(3)
C152 H15D 0.9800
C152 H15E 0.9800
C152 H15F 0.9800
Cr3 O53 1.9564(17)
Cr3 O13 1.9614(17)
Cr3 O63 1.9623(16)
Cr3 O23 1.9645(18)
Cr3 O33 1.9676(16)
Cr3 O43 1.9700(17)
O13 C23 1.278(3)
O23 C43 1.267(3)
O33 C73 1.273(3)
O43 C93 1.273(3)
O53 C123 1.282(3)
O63 C143 1.286(3)
C13 C23 1.510(3)
C13 H13A 0.9800
C13 H13B 0.9800
C13 H13C 0.9800
C23 C33 1.387(3)
C33 C43 1.400(3)
C33 H33 0.9500
C43 C53 1.513(4)
C53 H53A 0.9800
C53 H53B 0.9800
C53 H53C 0.9800
C63 C73 1.514(3)
C63 H63A 0.9800
C63 H63B 0.9800
C63 H63C 0.9800
C73 C83 1.397(3)
C83 C93 1.400(3)
C83 H83 0.9500
C93 C103 1.506(3)
C103 H10G 0.9800
C103 H10H 0.9800
C103 H10I 0.9800
C113 C123 1.501(3)
C113 H11J 0.9800
C113 H11K 0.9800
C113 H11L 0.9800
C123 C133 1.395(3)
C133 C143 1.403(3)
C133 H133 0.9500
C143 C153 1.508(3)
C153 H15G 0.9800
C153 H15H 0.9800
C153 H15I 0.9800
Cr4 O64 1.9460(16)
Cr4 O14 1.9640(17)
Cr4 O54 1.9663(17)
Cr4 O24 1.9685(18)
Cr4 O34 1.9696(16)
Cr4 O44 1.9704(17)
O14 C24 1.278(3)
O24 C44 1.272(3)
O34 C74 1.270(3)
O44 C94 1.275(3)
O54 C124 1.285(3)
O64 C144 1.291(3)
C14 C24 1.508(3)
C14 H14A 0.9800
C14 H14B 0.9800
C14 H14C 0.9800
C24 C34 1.390(3)
C34 C44 1.405(3)
C34 H34 0.9500
C44 C54 1.503(3)
C54 H54A 0.9800
C54 H54B 0.9800
C54 H54C 0.9800
C64 C74 1.515(3)
C64 H64A 0.9800
C64 H64B 0.9800
C64 H64C 0.9800
C74 C84 1.396(3)
C84 C94 1.394(3)
C84 H84 0.9500
C94 C104 1.509(3)
C104 H10J 0.9800
C104 H10K 0.9800
C104 H10L 0.9800
C114 C124 1.500(3)
C114 H11M 0.9800
C114 H11N 0.9800
C114 H11O 0.9800
C124 C134 1.392(3)
C134 C144 1.389(3)
C134 H134 0.9500
C144 C154 1.503(3)
C154 H15J 0.9800
C154 H15K 0.9800
C154 H15L 0.9800
Cr5 O65 1.9567(17)
Cr5 O55 1.9561(18)
Cr5 O15 1.9602(17)
Cr5 O45 1.9670(17)
Cr5 O25 1.9672(17)
Cr5 O35 1.9673(17)
O15 C25 1.274(3)
O25 C45 1.271(3)
O35 C75 1.270(3)
O45 C95 1.274(3)
O55 C125 1.288(3)
O65 C145 1.290(3)
C15 C25 1.508(3)
C15 H15M 0.9800
C15 H15N 0.9800
C15 H15O 0.9800
C25 C35 1.397(3)
C35 C45 1.403(3)
C35 H35 0.9500
C45 C55 1.505(3)
C55 H55A 0.9800
C55 H55B 0.9800
C55 H55C 0.9800
C65 C75 1.511(3)
C65 H65A 0.9800
C65 H65B 0.9800
C65 H65C 0.9800
C75 C85 1.402(3)
C85 C95 1.402(3)
C85 H85 0.9500
C95 C105 1.506(3)
C105 H10M 0.9800
C105 H10N 0.9800
C105 H10O 0.9800
C115 C125 1.500(3)
C115 H11P 0.9800
C115 H11Q 0.9800
C115 H11R 0.9800
C125 C135 1.390(3)
C135 C145 1.392(4)
C135 H135 0.9500
C145 C155 1.510(3)
C155 H15P 0.9800
C155 H15Q 0.9800
C155 H15R 0.9800
Cr6 O56 1.9501(17)
Cr6 O16 1.9566(17)
Cr6 O46 1.9629(17)
Cr6 O66 1.9645(16)
Cr6 O36 1.9682(16)
Cr6 O26 1.9750(17)
O16 C26 1.284(3)
O26 C46 1.261(3)
O36 C76 1.275(3)
O46 C96 1.288(3)
O56 C126 1.287(3)
O66 C146 1.286(3)
C16 C26 1.512(3)
C16 H16A 0.9800
C16 H16B 0.9800
C16 H16C 0.9800
C26 C36 1.386(3)
C36 C46 1.406(3)
C36 H36 0.9500
C46 C56 1.513(4)
C56 H56A 0.9800
C56 H56B 0.9800
C56 H56C 0.9800
C66 C76 1.495(3)
C66 H66A 0.9800
C66 H66B 0.9800
C66 H66C 0.9800
C76 C86 1.398(3)
C86 C96 1.392(3)
C86 H86 0.9500
C96 C106 1.511(3)
C106 H10P 0.9800
C106 H10Q 0.9800
C106 H10R 0.9800
C116 C126 1.505(3)
C116 H11S 0.9800
C116 H11T 0.9800
C116 H11U 0.9800
C126 C136 1.393(3)
C136 C146 1.393(4)
C136 H136 0.9500
C146 C156 1.506(3)
C156 H15S 0.9800
C156 H15T 0.9800
C156 H15U 0.9800

loop_
_geom_hbond_atom_site_label_D
_geom_hbond_atom_site_label_H
_geom_hbond_atom_site_label_A
_geom_hbond_site_symmetry_A
_geom_hbond_distance_DH
_geom_hbond_distance_HA
_geom_hbond_distance_DA
_geom_hbond_angle_DHA
C51 H51C O52 . 0.98 2.49 3.465(3) 172
C52 H52B O53 . 0.98 2.45 3.423(3) 173
C53 H53C O51 4_566 0.98 2.52 3.470(3) 163
C54 H54B O55 . 0.98 2.46 3.438(3) 173
C55 H55C O56 . 0.98 2.49 3.458(3) 169
C56 H56B O54 4_575 0.98 2.52 3.468(3) 163
C101 H10C O11 1_545 0.98 2.60 3.584(3) 179
C102 H10D O12 1_565 0.98 2.60 3.582(3) 177
C103 H10I O13 1_545 0.98 2.53 3.509(3) 176
C104 H10J O14 1_565 0.98 2.61 3.591(3) 178
C105 H10O O15 1_545 0.98 2.56 3.533(3) 173
C106 H10P O16 1_565 0.98 2.52 3.493(3) 175
C151 H15B O46 1_545 0.98 2.61 3.580(3) 172
C152 H15E O45 . 0.98 2.61 3.587(3) 172
C153 H15I O44 1_545 0.98 2.59 3.550(3) 165
C154 H15K O43 1_565 0.98 2.62 3.591(3) 171
C155 H15R O42 . 0.98 2.56 3.531(3) 169
C156 H15T O41 1_565 0.98 2.60 3.562(3) 166

loop_
_geom_torsion_atom_site_label_1
_geom_torsion_atom_site_label_2
_geom_torsion_atom_site_label_3
_geom_torsion_atom_site_label_4
_geom_torsion
O61 Cr1 O11 C21 -80.88(19)
O21 Cr1 O11 C21 6.79(19)
O51 Cr1 O11 C21 -172.25(19)
O31 Cr1 O11 C21 95.12(19)
O61 Cr1 O21 C41 81.23(19)
O11 Cr1 O21 C41 -9.43(19)
O31 Cr1 O21 C41 -98.47(19)
O41 Cr1 O21 C41 170.88(19)
O11 Cr1 O31 C71 -168.7(2)
O21 Cr1 O31 C71 -77.2(2)
O51 Cr1 O31 C71 102.2(2)
O41 Cr1 O31 C71 13.3(2)
O61 Cr1 O41 C91 167.0(2)
O21 Cr1 O41 C91 79.3(2)
O51 Cr1 O41 C91 -101.6(2)
O31 Cr1 O41 C91 -9.0(2)
O61 Cr1 O51 C121 4.96(19)
O11 Cr1 O51 C121 95.67(19)
O31 Cr1 O51 C121 -175.29(19)
O41 Cr1 O51 C121 -84.68(19)
O11 Cr1 O61 C141 -93.72(19)
O21 Cr1 O61 C141 174.85(19)
O51 Cr1 O61 C141 -4.53(19)
O41 Cr1 O61 C141 84.28(19)
Cr1 O11 C21 C31 -1.1(3)
Cr1 O11 C21 C11 178.53(14)
O11 C21 C31 C41 -5.5(4)
C11 C21 C31 C41 174.9(2)
Cr1 O21 C41 C31 6.6(3)
Cr1 O21 C41 C51 -175.18(15)
C21 C31 C41 O21 2.5(4)
C21 C31 C41 C51 -175.7(2)
Cr1 O31 C71 C81 -10.7(4)
Cr1 O31 C71 C61 171.14(16)
O31 C71 C81 C91 -1.1(4)
C61 C71 C81 C91 177.0(3)
Cr1 O41 C91 C81 1.8(4)
Cr1 O41 C91 C101 -179.46(16)
C71 C81 C91 O41 5.9(4)
C71 C81 C91 C101 -172.8(3)
Cr1 O51 C121 C131 -3.5(3)
Cr1 O51 C121 C111 175.13(16)
O51 C121 C131 C141 -0.5(4)
C111 C121 C131 C141 -179.1(2)
Cr1 O61 C141 C131 2.5(3)
Cr1 O61 C141 C151 -177.85(15)
C121 C131 C141 O61 1.1(4)
C121 C131 C141 C151 -178.6(2)
O62 Cr2 O12 C22 79.57(18)
O52 Cr2 O12 C22 171.13(18)
O32 Cr2 O12 C22 -96.64(18)
O22 Cr2 O12 C22 -8.22(18)
O62 Cr2 O22 C42 -80.84(19)
O12 Cr2 O22 C42 9.59(19)
O32 Cr2 O22 C42 98.86(19)
O42 Cr2 O22 C42 -170.42(19)
O12 Cr2 O32 C72 169.4(2)
O52 Cr2 O32 C72 -101.9(2)
O42 Cr2 O32 C72 -12.6(2)
O22 Cr2 O32 C72 77.9(2)
O62 Cr2 O42 C92 -168.4(2)
O52 Cr2 O42 C92 100.0(2)
O32 Cr2 O42 C92 7.8(2)
O22 Cr2 O42 C92 -80.6(2)
O62 Cr2 O52 C122 0.13(19)
O12 Cr2 O52 C122 -90.32(19)
O32 Cr2 O52 C122 -179.59(18)
O42 Cr2 O52 C122 89.71(19)
O12 Cr2 O62 C142 88.17(19)
O52 Cr2 O62 C142 -0.60(19)
O42 Cr2 O62 C142 -89.85(19)
O22 Cr2 O62 C142 179.63(19)
Cr2 O12 C22 C32 3.4(3)
Cr2 O12 C22 C12 -177.82(14)
O12 C22 C32 C42 3.9(4)
C12 C22 C32 C42 -174.8(2)
Cr2 O22 C42 C32 -6.3(3)
Cr2 O22 C42 C52 175.47(15)
C22 C32 C42 O22 -2.3(4)
C22 C32 C42 C52 176.0(2)
Cr2 O32 C72 C82 10.6(4)
Cr2 O32 C72 C62 -171.82(17)
O32 C72 C82 C92 0.8(5)
C62 C72 C82 C92 -176.8(3)
Cr2 O42 C92 C82 -0.6(4)
Cr2 O42 C92 C102 -179.47(16)
C72 C82 C92 O42 -6.1(4)
C72 C82 C92 C102 172.7(3)
Cr2 O52 C122 C132 0.8(3)
Cr2 O52 C122 C112 -178.39(16)
O52 C122 C132 C142 -1.4(4)
C112 C122 C132 C142 177.7(2)
Cr2 O62 C142 C132 0.2(3)
Cr2 O62 C142 C152 -179.13(15)
C122 C132 C142 O62 0.9(4)
C122 C132 C142 C152 -179.8(2)
O53 Cr3 O13 C23 174.33(19)
O63 Cr3 O13 C23 -94.58(19)
O23 Cr3 O13 C23 -3.96(19)
O33 Cr3 O13 C23 84.16(19)
O13 Cr3 O23 C43 4.5(2)
O63 Cr3 O23 C43 93.4(2)
O33 Cr3 O23 C43 -85.2(2)
O43 Cr3 O23 C43 -176.1(2)
O53 Cr3 O33 C73 99.8(2)
O13 Cr3 O33 C73 -171.2(2)
O23 Cr3 O33 C73 -79.9(2)
O43 Cr3 O33 C73 9.8(2)
O53 Cr3 O43 C93 -97.4(2)
O63 Cr3 O43 C93 171.5(2)
O23 Cr3 O43 C93 80.9(2)
O33 Cr3 O43 C93 -7.2(2)
O13 Cr3 O53 C123 75.14(18)
O63 Cr3 O53 C123 -13.72(18)
O33 Cr3 O53 C123 164.91(18)
O43 Cr3 O53 C123 -104.25(18)
O53 Cr3 O63 C143 13.62(19)
O13 Cr3 O63 C143 -75.37(19)
O23 Cr3 O63 C143 -166.67(19)
O43 Cr3 O63 C143 103.55(19)
Cr3 O13 C23 C33 2.9(3)
Cr3 O13 C23 C13 -177.46(14)
O13 C23 C33 C43 -0.7(4)
C13 C23 C33 C43 179.7(2)
Cr3 O23 C43 C33 -4.0(4)
Cr3 O23 C43 C53 175.81(16)
C23 C33 C43 O23 1.3(4)
C23 C33 C43 C53 -178.5(2)
Cr3 O33 C73 C83 -7.3(4)
Cr3 O33 C73 C63 175.01(17)
O33 C73 C83 C93 -1.6(4)
C63 C73 C83 C93 176.0(3)
Cr3 O43 C93 C83 1.9(4)
Cr3 O43 C93 C103 -178.96(16)
C73 C83 C93 O43 4.5(4)
C73 C83 C93 C103 -174.6(2)
Cr3 O53 C123 C133 8.7(3)
Cr3 O53 C123 C113 -174.19(15)
O53 C123 C133 C143 2.0(4)
C113 C123 C133 C143 -175.0(2)
Cr3 O63 C143 C133 -8.7(3)
Cr3 O63 C143 C153 172.26(15)
C123 C133 C143 O63 -2.0(4)
C123 C133 C143 C153 177.1(2)
O64 Cr4 O14 C24 80.00(19)
O54 Cr4 O14 C24 171.46(19)
O24 Cr4 O14 C24 -7.70(19)
O34 Cr4 O14 C24 -96.25(19)
O64 Cr4 O24 C44 -80.30(19)
O14 Cr4 O24 C44 9.93(19)
O34 Cr4 O24 C44 99.36(19)
O44 Cr4 O24 C44 -170.20(19)
O14 Cr4 O34 C74 169.1(2)
O54 Cr4 O34 C74 -102.0(2)
O24 Cr4 O34 C74 77.6(2)
O44 Cr4 O34 C74 -12.9(2)
O64 Cr4 O44 C94 -167.6(2)
O54 Cr4 O44 C94 100.9(2)
O24 Cr4 O44 C94 -79.9(2)
O34 Cr4 O44 C94 8.6(2)
O64 Cr4 O54 C124 -3.82(18)
O14 Cr4 O54 C124 -94.08(18)
O34 Cr4 O54 C124 176.49(18)
O44 Cr4 O54 C124 86.08(18)
O14 Cr4 O64 C144 92.55(18)
O54 Cr4 O64 C144 3.55(18)
O24 Cr4 O64 C144 -175.98(18)
O44 Cr4 O64 C144 -85.47(18)
Cr4 O14 C24 C34 2.2(3)
Cr4 O14 C24 C14 -178.18(14)
O14 C24 C34 C44 4.9(4)
C14 C24 C34 C44 -174.8(2)
Cr4 O24 C44 C34 -6.9(3)
Cr4 O24 C44 C54 175.16(15)
C24 C34 C44 O24 -2.3(4)
C24 C34 C44 C54 175.6(2)
Cr4 O34 C74 C84 10.5(4)
Cr4 O34 C74 C64 -172.04(17)
O34 C74 C84 C94 1.1(4)
C64 C74 C84 C94 -176.3(3)
Cr4 O44 C94 C84 -1.5(4)
Cr4 O44 C94 C104 179.61(16)
C74 C84 C94 O44 -5.9(4)
C74 C84 C94 C104 172.9(2)
Cr4 O54 C124 C134 2.8(3)
Cr4 O54 C124 C114 -175.95(15)
O54 C124 C134 C144 0.0(4)
C114 C124 C134 C144 178.7(2)
Cr4 O64 C144 C134 -2.2(3)
Cr4 O64 C144 C154 178.64(15)
C124 C134 C144 O64 -0.3(4)
C124 C134 C144 C154 178.7(2)
O65 Cr5 O15 C25 -93.1(2)
O55 Cr5 O15 C25 176.0(2)
O25 Cr5 O15 C25 -2.2(2)
O35 Cr5 O15 C25 85.7(2)
O65 Cr5 O25 C45 91.79(19)
O15 Cr5 O25 C45 2.88(19)
O45 Cr5 O25 C45 -177.89(19)
O35 Cr5 O25 C45 -86.81(19)
O55 Cr5 O35 C75 99.7(2)
O15 Cr5 O35 C75 -171.3(2)
O45 Cr5 O35 C75 9.5(2)
O25 Cr5 O35 C75 -80.1(2)
O65 Cr5 O45 C95 172.0(2)
O55 Cr5 O45 C95 -97.0(2)
O25 Cr5 O45 C95 81.1(2)
O35 Cr5 O45 C95 -6.7(2)
O65 Cr5 O55 C125 -13.62(19)
O15 Cr5 O55 C125 75.26(19)
O45 Cr5 O55 C125 -103.95(19)
O35 Cr5 O55 C125 164.98(19)
O55 Cr5 O65 C145 13.5(2)
O15 Cr5 O65 C145 -75.4(2)
O45 Cr5 O65 C145 103.7(2)
O25 Cr5 O65 C145 -166.67(19)
Cr5 O15 C25 C35 2.1(3)
Cr5 O15 C25 C15 -178.53(15)
O15 C25 C35 C45 -1.9(4)
C15 C25 C35 C45 178.8(2)
Cr5 O25 C45 C35 -3.6(3)
Cr5 O25 C45 C55 175.63(15)
C25 C35 C45 O25 2.7(4)
C25 C35 C45 C55 -176.5(2)
Cr5 O35 C75 C85 -7.5(4)
Cr5 O35 C75 C65 175.72(17)
O35 C75 C85 C95 -0.8(5)
C65 C75 C85 C95 175.9(3)
Cr5 O45 C95 C85 1.8(4)
Cr5 O45 C95 C105 -179.34(16)
C75 C85 C95 O45 3.9(5)
C75 C85 C95 C105 -175.0(3)
Cr5 O55 C125 C135 7.8(3)
Cr5 O55 C125 C115 -173.24(16)
O55 C125 C135 C145 3.8(4)
C115 C125 C135 C145 -175.1(2)
Cr5 O65 C145 C135 -7.8(4)
Cr5 O65 C145 C155 171.48(16)
C125 C135 C145 O65 -3.7(4)
C125 C135 C145 C155 177.0(2)
O56 Cr6 O16 C26 -176.20(19)
O66 Cr6 O16 C26 92.69(19)
O36 Cr6 O16 C26 -86.01(19)
O26 Cr6 O16 C26 2.15(19)
O16 Cr6 O26 C46 -3.0(2)
O46 Cr6 O26 C46 177.3(2)
O66 Cr6 O26 C46 -92.3(2)
O36 Cr6 O26 C46 86.2(2)
O56 Cr6 O36 C76 -99.8(2)
O16 Cr6 O36 C76 171.1(2)
O46 Cr6 O36 C76 -9.7(2)
O26 Cr6 O36 C76 79.9(2)
O56 Cr6 O46 C96 96.8(2)
O66 Cr6 O46 C96 -172.1(2)
O36 Cr6 O46 C96 6.6(2)
O26 Cr6 O46 C96 -81.6(2)
O16 Cr6 O56 C126 -77.55(19)
O46 Cr6 O56 C126 102.06(19)
O66 Cr6 O56 C126 11.74(19)
O36 Cr6 O56 C126 -166.79(19)
O56 Cr6 O66 C146 -11.94(19)
O16 Cr6 O66 C146 77.09(19)
O46 Cr6 O66 C146 -102.02(19)
O26 Cr6 O66 C146 168.28(19)
Cr6 O16 C26 C36 -1.3(3)
Cr6 O16 C26 C16 178.16(15)
O16 C26 C36 C46 0.3(4)
C16 C26 C36 C46 -179.1(2)
Cr6 O26 C46 C36 3.1(4)
Cr6 O26 C46 C56 -176.67(16)
C26 C36 C46 O26 -1.3(4)
C26 C36 C46 C56 178.5(2)
Cr6 O36 C76 C86 8.0(4)
Cr6 O36 C76 C66 -174.79(17)
O36 C76 C86 C96 0.4(4)
C66 C76 C86 C96 -176.7(3)
Cr6 O46 C96 C86 -1.5(4)
Cr6 O46 C96 C106 179.13(16)
C76 C86 C96 O46 -3.9(4)
C76 C86 C96 C106 175.4(2)
Cr6 O56 C126 C136 -6.1(3)
Cr6 O56 C126 C116 175.08(15)
O56 C126 C136 C146 -4.3(4)
C116 C126 C136 C146 174.5(2)
Cr6 O66 C146 C136 6.7(4)
Cr6 O66 C146 C156 -172.15(16)
C126 C136 C146 O66 3.9(4)
C126 C136 C146 C156 -177.3(2)
